data_7049508
loop_
_publ_author_name
'Plajer, Alex J.'
'Kopf, Sara'
'Colebatch, Annie L.'
'Bond, Andrew D.'
'Wright, Dominic S.'
'Garc\'ia-Rodr\'iguez, Ra\'ul'

_publ_section_title
;
 Deprotonation, insertion and isomerisation in the post-functionalisation
 of tris-pyridyl aluminates.
;
_journal_issue 17
_journal_name_full 'Dalton transactions (Cambridge, England : 2003)'
_journal_page_first 5692
_journal_page_last 5697
_journal_paper_doi 10.1039/c9dt00869a
_journal_volume 48
_journal_year 2019
_chemical_formula_moiety 'C38 H32 Al2 Br4 Li2 N4 O4'
_chemical_formula_sum 'C38 H32 Al2 Br4 Li2 N4 O4'
_chemical_formula_weight 996.15
_space_group_crystal_system triclinic
_space_group_IT_number 2
_space_group_name_Hall '-P 1'
_space_group_name_H-M_alt 'P -1'
_symmetry_space_group_name_Hall '-P 1'
_symmetry_space_group_name_H-M 'P -1'
_atom_sites_solution_hydrogens geom
_audit_creation_method SHELXL-2018/1
_audit_update_record
;
2019-02-15 deposited with the CCDC.    2019-03-26 downloaded from the CCDC.
;
_cell_angle_alpha 86.2550(15)
_cell_angle_beta 71.9417(15)
_cell_angle_gamma 71.1903(14)
_cell_formula_units_Z 2
_cell_length_a 10.4621(3)
_cell_length_b 13.0873(4)
_cell_length_c 16.4267(6)
_cell_measurement_reflns_used 9681
_cell_measurement_temperature 180(2)
_cell_measurement_theta_max 66.79
_cell_measurement_theta_min 3.57
_cell_volume 2022.67(12)
_computing_cell_refinement 'SAINT (Bruker, 2016)'
_computing_data_collection 'APEX3 (Bruker, 2016)'
_computing_data_reduction SAINT
_computing_molecular_graphics 'Mercury (Macrae et al., 2008)'
_computing_publication_material SHELXL
_computing_structure_refinement 'SHELXL (Sheldrick, 2015)'
_computing_structure_solution 'SHELXT (Sheldrick, 2015)'
_diffrn_ambient_temperature 180(2)
_diffrn_measured_fraction_theta_full 0.997
_diffrn_measured_fraction_theta_max 0.997
_diffrn_measurement_device_type 'Bruker D8-QUEST PHOTON-100'
_diffrn_measurement_method '\w and \f-scans'
_diffrn_radiation_type CuK\a
_diffrn_radiation_wavelength 1.54178
_diffrn_reflns_av_R_equivalents 0.0444
_diffrn_reflns_av_unetI/netI 0.0255
_diffrn_reflns_Laue_measured_fraction_full 0.997
_diffrn_reflns_Laue_measured_fraction_max 0.997
_diffrn_reflns_limit_h_max 12
_diffrn_reflns_limit_h_min -12
_diffrn_reflns_limit_k_max 15
_diffrn_reflns_limit_k_min -15
_diffrn_reflns_limit_l_max 19
_diffrn_reflns_limit_l_min -19
_diffrn_reflns_number 57695
_diffrn_reflns_point_group_measured_fraction_full 0.997
_diffrn_reflns_point_group_measured_fraction_max 0.997
_diffrn_reflns_theta_full 66.807
_diffrn_reflns_theta_max 66.807
_diffrn_reflns_theta_min 2.831
_diffrn_source 'Incoatec I\mS Cu microsource'
_exptl_absorpt_coefficient_mu 5.636
_exptl_absorpt_correction_T_max 0.7528
_exptl_absorpt_correction_T_min 0.5709
_exptl_absorpt_correction_type multi-scan
_exptl_absorpt_process_details 'SADABS (Bruker, 2014)'
_exptl_crystal_colour colourless
_exptl_crystal_density_diffrn 1.636
_exptl_crystal_description lath
_exptl_crystal_F_000 984
_exptl_crystal_size_max 0.210
_exptl_crystal_size_mid 0.120
_exptl_crystal_size_min 0.090
_refine_diff_density_max 0.589
_refine_diff_density_min -0.670
_refine_diff_density_rms 0.080
_refine_ls_extinction_method none
_refine_ls_goodness_of_fit_ref 1.062
_refine_ls_hydrogen_treatment constr
_refine_ls_matrix_type full
_refine_ls_number_parameters 489
_refine_ls_number_reflns 7182
_refine_ls_number_restraints 0
_refine_ls_restrained_S_all 1.062
_refine_ls_R_factor_all 0.0480
_refine_ls_R_factor_gt 0.0374
_refine_ls_shift/su_max 0.000
_refine_ls_shift/su_mean 0.000
_refine_ls_structure_factor_coef Fsqd
_refine_ls_weighting_details 'w=1/[\s^2^(Fo^2^)+(0.0292P)^2^+5.1398P] where P=(Fo^2^+2Fc^2^)/3'
_refine_ls_weighting_scheme calc
_refine_ls_wR_factor_gt 0.0848
_refine_ls_wR_factor_ref 0.0917
_reflns_Friedel_coverage 0.000
_reflns_number_gt 6089
_reflns_number_total 7182
_reflns_threshold_expression 'I > 2\s(I)'
_cod_data_source_file c9dt00869a2.cif
_cod_data_source_block DW_B2_0038
_cod_depositor_comments 'Adding full bibliography for 7049506--7049509.cif.'
_cod_original_cell_volume 2022.67(11)
_cod_database_code 7049508
_cambridge_user_name 'Raul Garcia-Rodriguez'
_cambridge_user_crsid rg489
_cambridge_supervisor_name 'Dominic Wright'
_cambridge_supervisor_crsid dsw1000
_cambridge_crystallographer_name 'Andrew Bond'
_cambridge_crystallographer_crsid adb29
_cambridge_sample_id RG173
_cambridge_data_id DW_B2_0038
_shelx_space_group_comment
;
The symmetry employed for this shelxl refinement is uniquely defined
by the following loop, which should always be used as a source of
symmetry information in preference to the above space-group names.
They are only intended as comments.
;
_shelx_estimated_absorpt_t_min 0.384
_shelx_estimated_absorpt_t_max 0.631

loop_
_space_group_symop_operation_xyz
'x, y, z'
'-x, -y, -z'

loop_
_atom_site_label
_atom_site_type_symbol
_atom_site_fract_x
_atom_site_fract_y
_atom_site_fract_z
_atom_site_U_iso_or_equiv
_atom_site_adp_type
_atom_site_occupancy
_atom_site_site_symmetry_order
_atom_site_calc_flag
_atom_site_refinement_flags_posn
_atom_site_refinement_flags_adp
Al1 Al 0.67102(10) 0.69376(8) 0.91411(7) 0.0262(2) Uani 1 1 d . .
Al2 Al 0.85856(10) 0.88311(8) 0.48713(6) 0.0242(2) Uani 1 1 d . .
Br1 Br 0.62164(5) 0.33094(4) 0.76532(3) 0.04984(13) Uani 1 1 d . .
Br2 Br 0.09798(4) 0.71696(4) 1.11160(3) 0.05137(14) Uani 1 1 d . .
Br4 Br 0.42310(5) 0.70711(4) 0.48289(4) 0.06064(16) Uani 1 1 d . .
Br5 Br 0.56249(4) 1.19469(3) 0.29118(3) 0.03970(12) Uani 1 1 d . .
Li1 Li 0.5961(6) 0.4318(5) 0.9344(4) 0.0296(13) Uani 1 1 d . .
Li2 Li 0.5271(6) 1.0917(5) 0.4647(4) 0.0305(13) Uani 1 1 d . .
O1 O 0.7439(2) 0.61393(19) 0.99335(15) 0.0294(5) Uani 1 1 d . .
O2 O 0.6096(2) 0.50758(19) 1.02862(15) 0.0283(5) Uani 1 1 d . .
O3 O 0.7599(2) 0.9522(2) 0.59220(15) 0.0313(5) Uani 1 1 d . .
O4 O 0.5568(2) 1.00933(19) 0.56283(15) 0.0291(5) Uani 1 1 d . .
N1 N 0.6641(3) 0.5084(2) 0.81947(18) 0.0281(6) Uani 1 1 d . .
N2 N 0.3630(3) 0.7259(2) 1.01673(18) 0.0267(6) Uani 1 1 d . .
N4 N 0.6486(3) 0.7704(2) 0.48394(18) 0.0282(6) Uani 1 1 d . .
N5 N 0.7299(3) 1.0501(2) 0.37536(18) 0.0262(6) Uani 1 1 d . .
C1 C 0.7765(5) 0.8009(3) 0.8870(3) 0.0478(11) Uani 1 1 d . .
H1A H 0.825787 0.795524 0.824543 0.057 Uiso 1 1 calc R U
H1B H 0.706645 0.874289 0.900446 0.057 Uiso 1 1 calc R U
C2 C 0.8863(5) 0.7887(4) 0.9342(3) 0.0481(11) Uani 1 1 d . .
H2A H 0.839370 0.793783 0.996188 0.072 Uiso 1 1 calc R U
H2B H 0.929505 0.846214 0.917996 0.072 Uiso 1 1 calc R U
H2C H 0.960074 0.718259 0.918498 0.072 Uiso 1 1 calc R U
C3 C 1.0515(4) 0.8205(3) 0.4976(2) 0.0314(8) Uani 1 1 d . .
H3A H 1.113494 0.773031 0.446580 0.038 Uiso 1 1 calc R U
H3B H 1.090895 0.879341 0.499468 0.038 Uiso 1 1 calc R U
C4 C 1.0508(4) 0.7552(4) 0.5783(3) 0.0460(11) Uani 1 1 d . .
H4A H 0.983606 0.800453 0.628490 0.069 Uiso 1 1 calc R U
H4B H 1.146068 0.731354 0.584569 0.069 Uiso 1 1 calc R U
H4C H 1.022287 0.692060 0.573555 0.069 Uiso 1 1 calc R U
C11 C 0.6985(3) 0.6026(3) 0.8119(2) 0.0255(7) Uani 1 1 d . .
C12 C 0.7438(4) 0.6401(3) 0.7294(2) 0.0321(8) Uani 1 1 d . .
H12 H 0.769973 0.704024 0.722896 0.039 Uiso 1 1 calc R U
C13 C 0.7515(4) 0.5867(3) 0.6576(2) 0.0400(9) Uani 1 1 d . .
H13 H 0.782230 0.613747 0.602319 0.048 Uiso 1 1 calc R U
C14 C 0.7141(4) 0.4938(3) 0.6664(2) 0.0377(9) Uani 1 1 d . .
H14 H 0.716576 0.455514 0.618496 0.045 Uiso 1 1 calc R U
C15 C 0.6729(4) 0.4595(3) 0.7491(2) 0.0330(8) Uani 1 1 d . .
C21 C 0.4593(4) 0.7698(3) 0.9629(2) 0.0259(7) Uani 1 1 d . .
C22 C 0.4091(4) 0.8744(3) 0.9343(2) 0.0324(8) Uani 1 1 d . .
H22 H 0.474822 0.906097 0.897498 0.039 Uiso 1 1 calc R U
C23 C 0.2651(4) 0.9323(3) 0.9587(3) 0.0416(10) Uani 1 1 d . .
H23 H 0.232415 1.002700 0.938517 0.050 Uiso 1 1 calc R U
C24 C 0.1705(4) 0.8866(3) 1.0126(3) 0.0407(9) Uani 1 1 d . .
H24 H 0.071400 0.923666 1.031294 0.049 Uiso 1 1 calc R U
C25 C 0.2275(4) 0.7838(3) 1.0379(2) 0.0308(8) Uani 1 1 d . .
C30 C 0.7018(3) 0.5409(3) 1.0393(2) 0.0232(7) Uani 1 1 d . .
C31 C 0.7691(3) 0.4974(3) 1.1072(2) 0.0233(7) Uani 1 1 d . .
C32 C 0.8780(4) 0.5310(3) 1.1155(2) 0.0293(8) Uani 1 1 d . .
H32 H 0.910299 0.581528 1.077397 0.035 Uiso 1 1 calc R U
C33 C 0.9391(4) 0.4910(3) 1.1792(2) 0.0357(9) Uani 1 1 d . .
H33 H 1.014347 0.513096 1.184344 0.043 Uiso 1 1 calc R U
C34 C 0.8907(4) 0.4187(3) 1.2353(2) 0.0367(9) Uani 1 1 d . .
H34 H 0.932937 0.391347 1.279092 0.044 Uiso 1 1 calc R U
C35 C 0.7817(4) 0.3860(3) 1.2283(2) 0.0375(9) Uani 1 1 d . .
H35 H 0.748319 0.336971 1.267728 0.045 Uiso 1 1 calc R U
C36 C 0.7209(4) 0.4245(3) 1.1639(2) 0.0330(8) Uani 1 1 d . .
H36 H 0.646672 0.401240 1.158557 0.040 Uiso 1 1 calc R U
C41 C 0.7880(3) 0.7629(3) 0.4680(2) 0.0274(7) Uani 1 1 d . .
C42 C 0.8915(4) 0.6665(3) 0.4300(3) 0.0394(9) Uani 1 1 d . .
H42 H 0.988642 0.660219 0.417896 0.047 Uiso 1 1 calc R U
C43 C 0.8573(5) 0.5805(4) 0.4094(3) 0.0512(11) Uani 1 1 d . .
H43 H 0.929920 0.515769 0.384072 0.061 Uiso 1 1 calc R U
C44 C 0.7166(5) 0.5892(3) 0.4259(3) 0.0508(11) Uani 1 1 d . .
H44 H 0.688196 0.531647 0.413278 0.061 Uiso 1 1 calc R U
C45 C 0.6204(4) 0.6863(3) 0.4619(3) 0.0372(9) Uani 1 1 d . .
C51 C 0.8524(3) 0.9788(3) 0.3863(2) 0.0261(7) Uani 1 1 d . .
C52 C 0.9786(4) 0.9624(3) 0.3192(2) 0.0372(9) Uani 1 1 d . .
H52 H 1.063932 0.913350 0.325837 0.045 Uiso 1 1 calc R U
C53 C 0.9828(4) 1.0157(4) 0.2433(3) 0.0444(10) Uani 1 1 d . .
H53 H 1.070053 1.004448 0.198778 0.053 Uiso 1 1 calc R U
C54 C 0.8581(4) 1.0855(3) 0.2332(2) 0.0382(9) Uani 1 1 d . .
H54 H 0.855585 1.122452 0.181692 0.046 Uiso 1 1 calc R U
C55 C 0.7381(4) 1.0985(3) 0.3016(2) 0.0283(7) Uani 1 1 d . .
C60 C 0.6268(3) 1.0036(3) 0.6129(2) 0.0255(7) Uani 1 1 d . .
C61 C 0.5575(4) 1.0569(3) 0.6995(2) 0.0261(7) Uani 1 1 d . .
C62 C 0.6339(4) 1.0449(3) 0.7571(2) 0.0303(8) Uani 1 1 d . .
H62 H 0.730964 1.001778 0.741086 0.036 Uiso 1 1 calc R U
C63 C 0.5701(5) 1.0948(3) 0.8368(2) 0.0400(9) Uani 1 1 d . .
H63 H 0.622714 1.086422 0.876070 0.048 Uiso 1 1 calc R U
C64 C 0.4294(5) 1.1573(4) 0.8599(3) 0.0467(10) Uani 1 1 d . .
H64 H 0.385139 1.191862 0.915210 0.056 Uiso 1 1 calc R U
C65 C 0.3523(4) 1.1702(4) 0.8034(3) 0.0505(11) Uani 1 1 d . .
H65 H 0.255529 1.213832 0.819837 0.061 Uiso 1 1 calc R U
C66 C 0.4154(4) 1.1196(3) 0.7225(3) 0.0388(9) Uani 1 1 d . .
H66 H 0.362308 1.127790 0.683515 0.047 Uiso 1 1 calc R U

loop_
_atom_site_aniso_label
_atom_site_aniso_U_11
_atom_site_aniso_U_22
_atom_site_aniso_U_33
_atom_site_aniso_U_23
_atom_site_aniso_U_13
_atom_site_aniso_U_12
Al1 0.0261(5) 0.0221(5) 0.0316(5) 0.0085(4) -0.0103(4) -0.0096(4)
Al2 0.0188(5) 0.0275(5) 0.0241(5) 0.0023(4) -0.0067(4) -0.0044(4)
Br1 0.0689(3) 0.0451(3) 0.0426(3) -0.0007(2) -0.0148(2) -0.0293(2)
Br2 0.0278(2) 0.0456(3) 0.0760(3) 0.0168(2) -0.0099(2) -0.01396(18)
Br4 0.0325(2) 0.0620(3) 0.0898(4) -0.0240(3) -0.0125(2) -0.0190(2)
Br5 0.0311(2) 0.0434(2) 0.0427(2) 0.01591(18) -0.01514(17) -0.00833(17)
Li1 0.024(3) 0.032(3) 0.035(3) 0.007(3) -0.010(2) -0.012(2)
Li2 0.023(3) 0.033(3) 0.033(3) 0.003(3) -0.010(2) -0.005(2)
O1 0.0288(12) 0.0292(13) 0.0368(14) 0.0103(11) -0.0156(11) -0.0141(10)
O2 0.0249(12) 0.0293(13) 0.0364(14) 0.0042(10) -0.0145(10) -0.0118(10)
O3 0.0239(12) 0.0394(14) 0.0274(13) -0.0035(11) -0.0078(10) -0.0048(11)
O4 0.0300(13) 0.0338(13) 0.0276(12) 0.0019(10) -0.0144(10) -0.0106(10)
N1 0.0268(15) 0.0286(15) 0.0269(15) 0.0065(12) -0.0082(12) -0.0073(12)
N2 0.0259(15) 0.0223(14) 0.0335(16) 0.0022(12) -0.0126(12) -0.0065(12)
N4 0.0269(15) 0.0282(15) 0.0288(15) 0.0022(12) -0.0087(12) -0.0081(12)
N5 0.0240(14) 0.0271(15) 0.0265(15) 0.0028(12) -0.0079(12) -0.0072(12)
C1 0.043(2) 0.039(2) 0.064(3) 0.022(2) -0.018(2) -0.0192(19)
C2 0.046(2) 0.052(3) 0.050(3) -0.006(2) -0.002(2) -0.031(2)
C3 0.0235(17) 0.0342(19) 0.036(2) 0.0035(16) -0.0106(15) -0.0080(15)
C4 0.028(2) 0.059(3) 0.050(3) 0.022(2) -0.0182(18) -0.0113(19)
C11 0.0183(16) 0.0250(17) 0.0289(18) 0.0072(14) -0.0087(13) -0.0011(13)
C12 0.0265(18) 0.0326(19) 0.033(2) 0.0129(16) -0.0105(15) -0.0050(15)
C13 0.037(2) 0.045(2) 0.030(2) 0.0157(18) -0.0089(16) -0.0073(18)
C14 0.038(2) 0.041(2) 0.0275(19) 0.0011(16) -0.0099(16) -0.0040(17)
C15 0.0311(19) 0.0321(19) 0.033(2) 0.0039(16) -0.0106(16) -0.0064(15)
C21 0.0296(18) 0.0249(17) 0.0260(17) 0.0020(14) -0.0110(14) -0.0104(14)
C22 0.036(2) 0.0279(19) 0.0296(19) 0.0062(15) -0.0088(16) -0.0079(16)
C23 0.041(2) 0.0264(19) 0.051(2) 0.0131(18) -0.0157(19) -0.0024(17)
C24 0.030(2) 0.036(2) 0.050(2) 0.0077(18) -0.0154(18) -0.0005(16)
C25 0.0275(18) 0.0297(19) 0.037(2) 0.0048(16) -0.0113(15) -0.0105(15)
C30 0.0215(16) 0.0210(16) 0.0263(17) -0.0009(13) -0.0080(13) -0.0048(13)
C31 0.0207(16) 0.0207(16) 0.0269(17) 0.0015(13) -0.0096(13) -0.0025(13)
C32 0.0279(18) 0.0294(18) 0.0336(19) 0.0033(15) -0.0113(15) -0.0119(15)
C33 0.035(2) 0.039(2) 0.041(2) 0.0027(17) -0.0232(17) -0.0127(17)
C34 0.045(2) 0.036(2) 0.034(2) 0.0054(17) -0.0232(18) -0.0084(17)
C35 0.043(2) 0.032(2) 0.038(2) 0.0134(17) -0.0152(18) -0.0127(17)
C36 0.0305(19) 0.0307(19) 0.040(2) 0.0077(16) -0.0125(16) -0.0123(15)
C41 0.0220(17) 0.0304(18) 0.0247(17) 0.0031(14) -0.0048(14) -0.0043(14)
C42 0.0242(18) 0.042(2) 0.045(2) -0.0111(18) -0.0071(17) -0.0032(16)
C43 0.038(2) 0.040(2) 0.064(3) -0.025(2) -0.008(2) 0.0012(19)
C44 0.044(2) 0.039(2) 0.068(3) -0.021(2) -0.011(2) -0.0133(19)
C45 0.030(2) 0.040(2) 0.043(2) -0.0035(18) -0.0112(17) -0.0129(17)
C51 0.0235(17) 0.0256(17) 0.0289(18) 0.0009(14) -0.0088(14) -0.0066(14)
C52 0.0253(18) 0.046(2) 0.036(2) 0.0062(17) -0.0079(16) -0.0073(16)
C53 0.0263(19) 0.064(3) 0.035(2) 0.009(2) -0.0018(16) -0.0120(19)
C54 0.033(2) 0.051(2) 0.0281(19) 0.0115(17) -0.0085(16) -0.0129(18)
C55 0.0264(18) 0.0307(18) 0.0280(18) 0.0051(15) -0.0102(14) -0.0086(15)
C60 0.0250(17) 0.0273(17) 0.0250(17) 0.0058(14) -0.0082(14) -0.0099(14)
C61 0.0269(17) 0.0260(17) 0.0250(17) 0.0018(14) -0.0058(14) -0.0101(14)
C62 0.0333(19) 0.0314(19) 0.0288(19) 0.0049(15) -0.0106(15) -0.0133(16)
C63 0.054(3) 0.042(2) 0.030(2) 0.0007(17) -0.0132(18) -0.022(2)
C64 0.054(3) 0.050(3) 0.033(2) -0.0107(19) -0.0004(19) -0.024(2)
C65 0.031(2) 0.048(3) 0.054(3) -0.016(2) 0.0073(19) -0.0053(19)
C66 0.031(2) 0.041(2) 0.041(2) -0.0038(18) -0.0086(17) -0.0084(17)

loop_
_atom_type_symbol
_atom_type_description
_atom_type_scat_dispersion_real
_atom_type_scat_dispersion_imag
_atom_type_scat_source
C C 0.0181 0.0091 'International Tables Vol C Tables 4.2.6.8 and 6.1.1.4'
H H 0.0000 0.0000 'International Tables Vol C Tables 4.2.6.8 and 6.1.1.4'
Li Li 0.0008 0.0003 'International Tables Vol C Tables 4.2.6.8 and 6.1.1.4'
N N 0.0311 0.0180 'International Tables Vol C Tables 4.2.6.8 and 6.1.1.4'
O O 0.0492 0.0322 'International Tables Vol C Tables 4.2.6.8 and 6.1.1.4'
Al Al 0.2130 0.2455 'International Tables Vol C Tables 4.2.6.8 and 6.1.1.4'
Br Br -0.6763 1.2805 'International Tables Vol C Tables 4.2.6.8 and 6.1.1.4'

loop_
_geom_angle_atom_site_label_1
_geom_angle_atom_site_label_2
_geom_angle_atom_site_label_3
_geom_angle
_geom_angle_site_symmetry_1
_geom_angle_site_symmetry_3
O1 Al1 C1 101.81(15) . .
O1 Al1 C11 112.12(13) . .
C1 Al1 C11 113.92(18) . .
O1 Al1 C21 111.81(13) . .
C1 Al1 C21 110.63(17) . .
C11 Al1 C21 106.65(14) . .
O3 Al2 C3 101.52(14) . .
O3 Al2 C51 114.92(13) . .
C3 Al2 C51 112.84(15) . .
O3 Al2 C41 111.99(13) . .
C3 Al2 C41 109.32(15) . .
C51 Al2 C41 106.27(14) . .
C15 Br1 Li1 67.91(16) . .
C25 Br2 Li1 67.96(15) . 2_667
C45 Br4 Li2 68.11(16) . 2_676
C55 Br5 Li2 67.68(15) . .
O2 Li1 O2 91.7(3) 2_667 .
O2 Li1 N1 105.0(3) 2_667 .
O2 Li1 N1 108.6(3) . .
O2 Li1 N2 104.3(3) 2_667 2_667
O2 Li1 N2 98.6(3) . 2_667
N1 Li1 N2 139.0(3) . 2_667
O2 Li1 Li1 46.02(18) 2_667 2_667
O2 Li1 Li1 45.7(2) . 2_667
N1 Li1 Li1 114.5(4) . 2_667
N2 Li1 Li1 106.5(3) 2_667 2_667
O2 Li1 Br2 165.4(3) 2_667 2_667
O2 Li1 Br2 94.4(2) . 2_667
N1 Li1 Br2 85.6(2) . 2_667
N2 Li1 Br2 61.62(16) 2_667 2_667
Li1 Li1 Br2 138.4(3) 2_667 2_667
O2 Li1 Br1 96.0(2) 2_667 .
O2 Li1 Br1 168.5(3) . .
N1 Li1 Br1 61.20(17) . .
N2 Li1 Br1 87.8(2) 2_667 .
Li1 Li1 Br1 141.3(3) 2_667 .
Br2 Li1 Br1 80.14(15) 2_667 .
O4 Li2 O4 89.9(3) . 2_676
O4 Li2 N5 103.5(3) . .
O4 Li2 N5 104.0(3) 2_676 .
O4 Li2 N4 104.9(3) . 2_676
O4 Li2 N4 103.8(3) 2_676 2_676
N5 Li2 N4 139.9(3) . 2_676
O4 Li2 Li2 45.21(19) . 2_676
O4 Li2 Li2 44.68(19) 2_676 2_676
N5 Li2 Li2 109.6(3) . 2_676
N4 Li2 Li2 110.5(3) 2_676 2_676
O4 Li2 Br5 165.2(3) . .
O4 Li2 Br5 94.1(2) 2_676 .
N5 Li2 Br5 61.66(16) . .
N4 Li2 Br5 88.0(2) 2_676 .
Li2 Li2 Br5 137.0(4) 2_676 .
O4 Li2 Br4 96.3(2) . 2_676
O4 Li2 Br4 164.4(3) 2_676 2_676
N5 Li2 Br4 88.5(2) . 2_676
N4 Li2 Br4 60.79(17) 2_676 2_676
Li2 Li2 Br4 139.5(3) 2_676 2_676
Br5 Li2 Br4 83.52(15) . 2_676
C30 O1 Al1 127.8(2) . .
C30 O2 Li1 131.2(3) . 2_667
C30 O2 Li1 134.3(3) . .
Li1 O2 Li1 88.3(3) 2_667 .
C60 O3 Al2 122.0(2) . .
C60 O4 Li2 136.8(3) . .
C60 O4 Li2 131.4(3) . 2_676
Li2 O4 Li2 90.1(3) . 2_676
C15 N1 C11 118.5(3) . .
C15 N1 Li1 115.1(3) . .
C11 N1 Li1 126.4(3) . .
C25 N2 C21 118.0(3) . .
C25 N2 Li1 114.4(3) . 2_667
C21 N2 Li1 127.5(3) . 2_667
C45 N4 C41 118.1(3) . .
C45 N4 Li2 116.4(3) . 2_676
C41 N4 Li2 125.5(3) . 2_676
C55 N5 C51 118.1(3) . .
C55 N5 Li2 115.3(3) . .
C51 N5 Li2 126.6(3) . .
C2 C1 Al1 115.9(3) . .
C2 C1 H1A 108.3 . .
Al1 C1 H1A 108.3 . .
C2 C1 H1B 108.3 . .
Al1 C1 H1B 108.3 . .
H1A C1 H1B 107.4 . .
C1 C2 H2A 109.5 . .
C1 C2 H2B 109.5 . .
H2A C2 H2B 109.5 . .
C1 C2 H2C 109.5 . .
H2A C2 H2C 109.5 . .
H2B C2 H2C 109.5 . .
C4 C3 Al2 111.5(2) . .
C4 C3 H3A 109.3 . .
Al2 C3 H3A 109.3 . .
C4 C3 H3B 109.3 . .
Al2 C3 H3B 109.3 . .
H3A C3 H3B 108.0 . .
C3 C4 H4A 109.5 . .
C3 C4 H4B 109.5 . .
H4A C4 H4B 109.5 . .
C3 C4 H4C 109.5 . .
H4A C4 H4C 109.5 . .
H4B C4 H4C 109.5 . .
N1 C11 C12 118.0(3) . .
N1 C11 Al1 122.8(2) . .
C12 C11 Al1 119.0(3) . .
C13 C12 C11 121.7(4) . .
C13 C12 H12 119.2 . .
C11 C12 H12 119.2 . .
C14 C13 C12 119.5(3) . .
C14 C13 H13 120.2 . .
C12 C13 H13 120.2 . .
C13 C14 C15 116.2(4) . .
C13 C14 H14 121.9 . .
C15 C14 H14 121.9 . .
N1 C15 C14 126.0(4) . .
N1 C15 Br1 115.8(3) . .
C14 C15 Br1 118.2(3) . .
N2 C21 C22 118.5(3) . .
N2 C21 Al1 125.7(2) . .
C22 C21 Al1 115.6(3) . .
C23 C22 C21 121.2(3) . .
C23 C22 H22 119.4 . .
C21 C22 H22 119.4 . .
C24 C23 C22 119.2(3) . .
C24 C23 H23 120.4 . .
C22 C23 H23 120.4 . .
C23 C24 C25 116.3(3) . .
C23 C24 H24 121.9 . .
C25 C24 H24 121.9 . .
N2 C25 C24 126.7(3) . .
N2 C25 Br2 116.0(2) . .
C24 C25 Br2 117.3(3) . .
O2 C30 O1 122.5(3) . .
O2 C30 C31 120.9(3) . .
O1 C30 C31 116.6(3) . .
C36 C31 C32 119.7(3) . .
C36 C31 C30 119.9(3) . .
C32 C31 C30 120.4(3) . .
C33 C32 C31 120.1(3) . .
C33 C32 H32 120.0 . .
C31 C32 H32 120.0 . .
C32 C33 C34 119.9(3) . .
C32 C33 H33 120.1 . .
C34 C33 H33 120.1 . .
C35 C34 C33 120.6(3) . .
C35 C34 H34 119.7 . .
C33 C34 H34 119.7 . .
C34 C35 C36 120.0(3) . .
C34 C35 H35 120.0 . .
C36 C35 H35 120.0 . .
C35 C36 C31 119.7(3) . .
C35 C36 H36 120.1 . .
C31 C36 H36 120.1 . .
N4 C41 C42 117.8(3) . .
N4 C41 Al2 125.6(2) . .
C42 C41 Al2 116.5(3) . .
C43 C42 C41 122.2(4) . .
C43 C42 H42 118.9 . .
C41 C42 H42 118.9 . .
C42 C43 C44 119.3(4) . .
C42 C43 H43 120.3 . .
C44 C43 H43 120.3 . .
C45 C44 C43 115.7(4) . .
C45 C44 H44 122.1 . .
C43 C44 H44 122.1 . .
N4 C45 C44 126.9(4) . .
N4 C45 Br4 114.7(3) . .
C44 C45 Br4 118.4(3) . .
N5 C51 C52 118.2(3) . .
N5 C51 Al2 124.2(2) . .
C52 C51 Al2 117.2(3) . .
C53 C52 C51 121.8(3) . .
C53 C52 H52 119.1 . .
C51 C52 H52 119.1 . .
C54 C53 C52 118.9(3) . .
C54 C53 H53 120.5 . .
C52 C53 H53 120.5 . .
C55 C54 C53 116.3(3) . .
C55 C54 H54 121.8 . .
C53 C54 H54 121.8 . .
N5 C55 C54 126.6(3) . .
N5 C55 Br5 115.4(2) . .
C54 C55 Br5 118.0(3) . .
O4 C60 O3 121.8(3) . .
O4 C60 C61 120.5(3) . .
O3 C60 C61 117.6(3) . .
C62 C61 C66 120.1(3) . .
C62 C61 C60 120.4(3) . .
C66 C61 C60 119.5(3) . .
C63 C62 C61 120.3(4) . .
C63 C62 H62 119.8 . .
C61 C62 H62 119.8 . .
C62 C63 C64 119.8(4) . .
C62 C63 H63 120.1 . .
C64 C63 H63 120.1 . .
C65 C64 C63 120.5(4) . .
C65 C64 H64 119.7 . .
C63 C64 H64 119.7 . .
C64 C65 C66 120.3(4) . .
C64 C65 H65 119.8 . .
C66 C65 H65 119.8 . .
C65 C66 C61 118.9(4) . .
C65 C66 H66 120.6 . .
C61 C66 H66 120.6 . .

loop_
_geom_bond_atom_site_label_1
_geom_bond_atom_site_label_2
_geom_bond_distance
_geom_bond_site_symmetry_2
Al1 O1 1.814(2) .
Al1 C1 1.999(4) .
Al1 C11 2.017(4) .
Al1 C21 2.030(4) .
Al2 O3 1.833(2) .
Al2 C3 1.976(4) .
Al2 C51 2.015(3) .
Al2 C41 2.019(4) .
Br1 C15 1.904(4) .
Br1 Li1 3.053(6) .
Br2 C25 1.917(4) .
Br2 Li1 3.046(6) 2_667
Br4 C45 1.913(4) .
Br4 Li2 3.066(6) 2_676
Br5 C55 1.915(3) .
Br5 Li2 3.040(6) .
Li1 O2 1.944(6) 2_667
Li1 O2 1.956(7) .
Li1 N1 2.111(6) .
Li1 N2 2.124(6) 2_667
Li1 Li1 2.717(12) 2_667
Li2 O4 1.930(6) .
Li2 O4 1.948(7) 2_676
Li2 N5 2.093(6) .
Li2 N4 2.109(6) 2_676
Li2 Li2 2.745(12) 2_676
O1 C30 1.284(4) .
O2 C30 1.241(4) .
O3 C60 1.281(4) .
O4 C60 1.245(4) .
N1 C15 1.322(5) .
N1 C11 1.379(4) .
N2 C25 1.320(4) .
N2 C21 1.371(4) .
N4 C45 1.326(5) .
N4 C41 1.371(4) .
N5 C55 1.321(4) .
N5 C51 1.377(4) .
C1 C2 1.538(6) .
C1 H1A 0.9900 .
C1 H1B 0.9900 .
C2 H2A 0.9800 .
C2 H2B 0.9800 .
C2 H2C 0.9800 .
C3 C4 1.529(5) .
C3 H3A 0.9900 .
C3 H3B 0.9900 .
C4 H4A 0.9800 .
C4 H4B 0.9800 .
C4 H4C 0.9800 .
C11 C12 1.402(5) .
C12 C13 1.380(6) .
C12 H12 0.9500 .
C13 C14 1.378(6) .
C13 H13 0.9500 .
C14 C15 1.383(5) .
C14 H14 0.9500 .
C21 C22 1.407(5) .
C22 C23 1.391(5) .
C22 H22 0.9500 .
C23 C24 1.375(6) .
C23 H23 0.9500 .
C24 C25 1.378(5) .
C24 H24 0.9500 .
C30 C31 1.485(4) .
C31 C36 1.392(5) .
C31 C32 1.393(5) .
C32 C33 1.379(5) .
C32 H32 0.9500 .
C33 C34 1.381(5) .
C33 H33 0.9500 .
C34 C35 1.378(6) .
C34 H34 0.9500 .
C35 C36 1.385(5) .
C35 H35 0.9500 .
C36 H36 0.9500 .
C41 C42 1.399(5) .
C42 C43 1.376(6) .
C42 H42 0.9500 .
C43 C44 1.379(6) .
C43 H43 0.9500 .
C44 C45 1.372(6) .
C44 H44 0.9500 .
C51 C52 1.397(5) .
C52 C53 1.384(5) .
C52 H52 0.9500 .
C53 C54 1.382(5) .
C53 H53 0.9500 .
C54 C55 1.371(5) .
C54 H54 0.9500 .
C60 C61 1.482(5) .
C61 C62 1.388(5) .
C61 C66 1.390(5) .
C62 C63 1.371(5) .
C62 H62 0.9500 .
C63 C64 1.378(6) .
C63 H63 0.9500 .
C64 C65 1.376(6) .
C64 H64 0.9500 .
C65 C66 1.389(6) .
C65 H65 0.9500 .
C66 H66 0.9500 .

loop_
_geom_torsion_atom_site_label_1
_geom_torsion_atom_site_label_2
_geom_torsion_atom_site_label_3
_geom_torsion_atom_site_label_4
_geom_torsion
_geom_torsion_site_symmetry_1
C1 Al1 O1 C30 171.7(3) .
C11 Al1 O1 C30 -66.2(3) .
C21 Al1 O1 C30 53.6(3) .
C3 Al2 O3 C60 -179.2(3) .
C51 Al2 O3 C60 58.7(3) .
C41 Al2 O3 C60 -62.7(3) .
C15 N1 C11 C12 -1.3(5) .
Li1 N1 C11 C12 179.0(3) .
C15 N1 C11 Al1 173.5(2) .
Li1 N1 C11 Al1 -6.2(4) .
N1 C11 C12 C13 1.4(5) .
Al1 C11 C12 C13 -173.7(3) .
C11 C12 C13 C14 -0.2(5) .
C12 C13 C14 C15 -1.0(5) .
C11 N1 C15 C14 0.1(5) .
Li1 N1 C15 C14 179.8(3) .
C11 N1 C15 Br1 -179.4(2) .
Li1 N1 C15 Br1 0.4(4) .
C13 C14 C15 N1 1.1(6) .
C13 C14 C15 Br1 -179.4(3) .
C25 N2 C21 C22 1.0(5) .
Li1 N2 C21 C22 176.7(3) 2_667
C25 N2 C21 Al1 -175.4(3) .
Li1 N2 C21 Al1 0.3(5) 2_667
N2 C21 C22 C23 -0.7(5) .
Al1 C21 C22 C23 175.9(3) .
C21 C22 C23 C24 0.6(6) .
C22 C23 C24 C25 -0.6(6) .
C21 N2 C25 C24 -1.1(6) .
Li1 N2 C25 C24 -177.4(4) 2_667
C21 N2 C25 Br2 178.9(2) .
Li1 N2 C25 Br2 2.6(4) 2_667
C23 C24 C25 N2 1.0(6) .
C23 C24 C25 Br2 -179.1(3) .
Li1 O2 C30 O1 -80.2(5) 2_667
Li1 O2 C30 O1 62.9(5) .
Li1 O2 C30 C31 99.7(4) 2_667
Li1 O2 C30 C31 -117.3(4) .
Al1 O1 C30 O2 7.3(5) .
Al1 O1 C30 C31 -172.6(2) .
O2 C30 C31 C36 -5.0(5) .
O1 C30 C31 C36 174.8(3) .
O2 C30 C31 C32 176.4(3) .
O1 C30 C31 C32 -3.7(5) .
C36 C31 C32 C33 0.9(5) .
C30 C31 C32 C33 179.4(3) .
C31 C32 C33 C34 -0.9(6) .
C32 C33 C34 C35 0.1(6) .
C33 C34 C35 C36 0.8(6) .
C34 C35 C36 C31 -0.9(6) .
C32 C31 C36 C35 0.0(5) .
C30 C31 C36 C35 -178.6(3) .
C45 N4 C41 C42 -0.4(5) .
Li2 N4 C41 C42 -177.1(3) 2_676
C45 N4 C41 Al2 175.0(3) .
Li2 N4 C41 Al2 -1.7(5) 2_676
N4 C41 C42 C43 -0.7(6) .
Al2 C41 C42 C43 -176.5(4) .
C41 C42 C43 C44 0.6(7) .
C42 C43 C44 C45 0.6(7) .
C41 N4 C45 C44 1.7(6) .
Li2 N4 C45 C44 178.7(4) 2_676
C41 N4 C45 Br4 -177.8(2) .
Li2 N4 C45 Br4 -0.8(4) 2_676
C43 C44 C45 N4 -1.8(7) .
C43 C44 C45 Br4 177.7(4) .
C55 N5 C51 C52 0.5(5) .
Li2 N5 C51 C52 -179.3(3) .
C55 N5 C51 Al2 -171.9(3) .
Li2 N5 C51 Al2 8.3(5) .
N5 C51 C52 C53 0.1(6) .
Al2 C51 C52 C53 173.1(3) .
C51 C52 C53 C54 -1.2(7) .
C52 C53 C54 C55 1.5(6) .
C51 N5 C55 C54 -0.1(6) .
Li2 N5 C55 C54 179.7(4) .
C51 N5 C55 Br5 179.2(2) .
Li2 N5 C55 Br5 -1.0(4) .
C53 C54 C55 N5 -0.9(6) .
C53 C54 C55 Br5 179.8(3) .
Li2 O4 C60 O3 -78.9(5) .
Li2 O4 C60 O3 81.5(5) 2_676
Li2 O4 C60 C61 101.1(4) .
Li2 O4 C60 C61 -98.5(4) 2_676
Al2 O3 C60 O4 0.2(4) .
Al2 O3 C60 C61 -179.9(2) .
O4 C60 C61 C62 176.0(3) .
O3 C60 C61 C62 -3.9(5) .
O4 C60 C61 C66 -4.4(5) .
O3 C60 C61 C66 175.6(3) .
C66 C61 C62 C63 -0.1(5) .
C60 C61 C62 C63 179.4(3) .
C61 C62 C63 C64 0.0(6) .
C62 C63 C64 C65 -0.1(6) .
C63 C64 C65 C66 0.4(7) .
C64 C65 C66 C61 -0.6(6) .
C62 C61 C66 C65 0.4(6) .
C60 C61 C66 C65 -179.2(4) .
